data_4111668
loop_
_publ_author_name
'Hong, Vu'
'Kislukhin, Alexander A'
'Finn, M G'

_publ_section_title
;
 Thiol-selective fluorogenic probes for labeling and release.
;
_journal_issue 29
_journal_name_full 'Journal of the American Chemical Society'
_journal_page_first 9986
_journal_page_last 9994
_journal_paper_doi 10.1021/ja809345d
_journal_volume 131
_journal_year 2009
_chemical_formula_sum 'C27 H24 N2 O7 S'
_chemical_formula_weight 520.54
_chemical_name_systematic
'dipropargyl 1-((5-dimethylaminonaphthalene-1-sulfonyl)amidomethyl)-7-oxabicyclo[2.2.1]hept-2,5-diene-2,3-dicarboxylate'
_space_group_IT_number 2
_symmetry_cell_setting triclinic
_symmetry_space_group_name_Hall '-P 1'
_symmetry_space_group_name_H-M 'P -1'
_atom_sites_solution_hydrogens difmap
_atom_sites_solution_primary direct
_atom_sites_solution_secondary difmap
_audit_creation_method SHELXL-97
_cell_angle_alpha 104.553(3)
_cell_angle_beta 91.723(2)
_cell_angle_gamma 95.255(3)
_cell_formula_units_Z 2
_cell_length_a 8.224(1)
_cell_length_b 12.397(1)
_cell_length_c 12.573(1)
_cell_measurement_reflns_used 6224
_cell_measurement_temperature 153(2)
_cell_measurement_theta_max 30.010
_cell_measurement_theta_min 2.731
_cell_volume 1233.6(2)
_computing_cell_refinement 'Bruker SMART'
_computing_data_reduction 'Bruker SHELXTL'
_computing_molecular_graphics 'Bruker SHELXTL'
_computing_publication_material 'Bruker SHELXTL'
_computing_structure_refinement 'SHELXL-97 (Sheldrick, 1997)'
_computing_structure_solution 'SHELXS-97 (Sheldrick, 1990)'
_diffrn_ambient_temperature 153(2)
_diffrn_measured_fraction_theta_full 0.950
_diffrn_measured_fraction_theta_max 0.950
_diffrn_measurement_device_type 'Bruker SMART APEX CCD detector'
_diffrn_measurement_method 'phi and omega scans'
_diffrn_radiation_monochromator graphite
_diffrn_radiation_source 'fine-focus sealed tube'
_diffrn_radiation_type MoK\a
_diffrn_radiation_wavelength 0.71074
_diffrn_reflns_av_R_equivalents 0.0492
_diffrn_reflns_av_sigmaI/netI 0.0408
_diffrn_reflns_limit_h_max 12
_diffrn_reflns_limit_h_min -12
_diffrn_reflns_limit_k_max 19
_diffrn_reflns_limit_k_min -18
_diffrn_reflns_limit_l_max 18
_diffrn_reflns_limit_l_min -19
_diffrn_reflns_number 15172
_diffrn_reflns_theta_full 33.20
_diffrn_reflns_theta_max 33.20
_diffrn_reflns_theta_min 2.68
_exptl_absorpt_coefficient_mu 0.182
_exptl_crystal_colour yellow
_exptl_crystal_density_diffrn 1.401
_exptl_crystal_density_meas ?
_exptl_crystal_density_method 'not measured'
_exptl_crystal_description needle
_exptl_crystal_F_000 544
_exptl_crystal_size_max 0.36
_exptl_crystal_size_mid 0.16
_exptl_crystal_size_min 0.14
_refine_diff_density_max 0.908
_refine_diff_density_min -0.360
_refine_diff_density_rms 0.081
_refine_ls_extinction_coef none
_refine_ls_extinction_method none
_refine_ls_goodness_of_fit_ref 1.015
_refine_ls_hydrogen_treatment mixed
_refine_ls_matrix_type full
_refine_ls_number_parameters 430
_refine_ls_number_reflns 15172
_refine_ls_number_restraints 0
_refine_ls_restrained_S_all 1.015
_refine_ls_R_factor_all 0.0803
_refine_ls_R_factor_gt 0.0572
_refine_ls_shift/su_max 0.000
_refine_ls_shift/su_mean 0.000
_refine_ls_structure_factor_coef Fsqd
_refine_ls_weighting_details 'calc w=1/[\s^2^(Fo^2^)+(0.0770P)^2^+0.0000P] where P=(Fo^2^+2Fc^2^)/3'
_refine_ls_weighting_scheme calc
_refine_ls_wR_factor_gt 0.1427
_refine_ls_wR_factor_ref 0.1556
_reflns_number_gt 11411
_reflns_number_total 15172
_reflns_threshold_expression >2sigma(I)
_cod_data_source_file KAA-18.cif
_cod_data_source_block global
_cod_depositor_comments
;
The following automatic conversions were performed:

'_symmetry_cell_setting' value 'Triclinic' changed to 'triclinic'
according to the built-in table from CIF Core dictionary named
'cif_core.dic' version 2.4.1 from 2010-06-29.

Automatic conversion script
Id: cif_fix_values 1715 2011-07-08 13:25:40Z adriana 

The following automatic conversions were performed:

'_symmetry_cell_setting' value 'Triclinic' changed to 'triclinic'
according to the built-in table from CIF Core dictionary named
'cif_core.dic' version 2.4.1 from 2010-06-29.

Automatic conversion script
Id: cif_fix_values 1715 2011-07-08 13:25:40Z adriana 

The following automatic conversions were performed:

'_exptl_crystal_density_meas' value 'not measured' was changed to '?'
- the value is perceived as not measured.

Automatic conversion script
Id: cif_fix_values 3008 2015-01-20 13:52:24Z robertas 
;
_cod_original_sg_symbol_H-M P-1
_cod_database_code 4111668

loop_
_symmetry_equiv_pos_as_xyz
'x, y, z'
'-x, -y, -z'

loop_
_atom_site_label
_atom_site_type_symbol
_atom_site_fract_x
_atom_site_fract_y
_atom_site_fract_z
_atom_site_U_iso_or_equiv
_atom_site_adp_type
_atom_site_occupancy
_atom_site_symmetry_multiplicity
_atom_site_calc_flag
S22 S 0.27366(4) 0.62934(3) 0.38603(3) 0.02145(7) Uani 1 1 d
O7 O 0.21779(12) 0.49216(8) 0.00454(7) 0.02414(19) Uani 1 1 d
O11 O 0.13224(11) 0.30024(8) 0.25752(8) 0.02497(19) Uani 1 1 d
O12 O -0.07695(11) 0.40311(8) 0.23952(8) 0.02424(19) Uani 1 1 d
O17 O -0.18416(12) 0.25036(8) -0.12454(8) 0.0280(2) Uani 1 1 d
O18 O -0.17096(12) 0.21695(8) 0.04312(8) 0.0274(2) Uani 1 1 d
O23 O 0.15026(12) 0.69995(9) 0.42840(8) 0.0296(2) Uani 1 1 d
O24 O 0.28372(12) 0.52826(8) 0.42137(8) 0.0276(2) Uani 1 1 d
N1 N 0.23911(13) 0.59113(9) 0.25255(9) 0.0209(2) Uani 1 1 d
N35 N 0.87700(14) 0.98749(10) 0.33899(10) 0.0269(2) Uani 1 1 d
C2 C 0.35693(15) 0.52305(11) 0.18849(11) 0.0222(2) Uani 1 1 d
C3 C 0.27374(14) 0.44076(11) 0.08853(10) 0.0207(2) Uani 1 1 d
C4 C 0.37808(16) 0.35450(11) 0.02005(12) 0.0254(3) Uani 1 1 d
C5 C 0.30381(17) 0.32199(12) -0.07962(12) 0.0277(3) Uani 1 1 d
C6 C 0.15252(16) 0.38786(11) -0.07204(11) 0.0246(2) Uani 1 1 d
C8 C 0.03474(15) 0.34116(10) 0.00319(10) 0.0211(2) Uani 1 1 d
C9 C 0.10838(14) 0.37591(10) 0.10328(10) 0.0195(2) Uani 1 1 d
C10 C 0.05799(14) 0.35384(10) 0.20866(10) 0.0200(2) Uani 1 1 d
C13 C -0.14633(16) 0.38805(13) 0.34034(11) 0.0268(3) Uani 1 1 d
C14 C -0.31771(16) 0.34185(12) 0.31562(11) 0.0269(3) Uani 1 1 d
C15 C -0.45849(18) 0.30741(13) 0.30018(13) 0.0315(3) Uani 1 1 d
C16 C -0.11709(15) 0.26683(10) -0.03448(11) 0.0216(2) Uani 1 1 d
C19 C -0.31565(17) 0.13676(12) 0.01215(13) 0.0299(3) Uani 1 1 d
C20 C -0.27158(17) 0.02536(12) -0.04038(13) 0.0304(3) Uani 1 1 d
C21 C -0.2338(2) -0.06438(15) -0.08370(16) 0.0390(4) Uani 1 1 d
C25 C 0.47124(15) 0.70397(11) 0.40975(10) 0.0229(2) Uani 1 1 d
C26 C 0.59471(16) 0.65097(12) 0.44465(12) 0.0267(3) Uani 1 1 d
C27 C 0.75723(17) 0.70169(13) 0.45666(13) 0.0306(3) Uani 1 1 d
C28 C 0.79411(17) 0.79884(12) 0.42526(12) 0.0285(3) Uani 1 1 d
C29 C 0.71026(16) 0.95355(11) 0.34956(11) 0.0257(3) Uani 1 1 d
C30 C 0.58624(18) 1.01426(12) 0.32904(13) 0.0318(3) Uani 1 1 d
C31 C 0.42192(19) 0.97512(13) 0.33684(14) 0.0344(3) Uani 1 1 d
C32 C 0.37937(17) 0.87420(12) 0.35947(12) 0.0285(3) Uani 1 1 d
C33 C 0.50373(15) 0.80912(11) 0.38317(10) 0.0231(2) Uani 1 1 d
C34 C 0.67060(16) 0.85333(11) 0.38460(11) 0.0242(2) Uani 1 1 d
C36 C 0.9146(2) 1.10273(13) 0.33374(15) 0.0342(3) Uani 1 1 d
C37 C 0.95360(19) 0.91164(13) 0.25091(13) 0.0318(3) Uani 1 1 d
H1N H 0.209(2) 0.6366(17) 0.2238(17) 0.038(5) Uiso 1 1 d
H2A H 0.4033(19) 0.4809(13) 0.2315(14) 0.021(4) Uiso 1 1 d
H2B H 0.445(2) 0.5637(14) 0.1645(14) 0.024(4) Uiso 1 1 d
H4 H 0.470(2) 0.3325(15) 0.0509(15) 0.030(4) Uiso 1 1 d
H5 H 0.336(2) 0.2696(18) -0.1393(18) 0.047(6) Uiso 1 1 d
H6 H 0.104(2) 0.3970(15) -0.1396(15) 0.031(4) Uiso 1 1 d
H13A H -0.097(2) 0.3357(14) 0.3647(14) 0.022(4) Uiso 1 1 d
H13B H -0.135(2) 0.4635(16) 0.3887(16) 0.035(5) Uiso 1 1 d
H15 H -0.570(3) 0.2822(17) 0.2871(17) 0.044(5) Uiso 1 1 d
H19A H -0.369(2) 0.1417(15) 0.0808(16) 0.034(5) Uiso 1 1 d
H19B H -0.389(2) 0.1596(15) -0.0339(16) 0.033(5) Uiso 1 1 d
H21 H -0.204(3) -0.132(2) -0.117(2) 0.059(7) Uiso 1 1 d
H26 H 0.567(2) 0.5790(15) 0.4641(15) 0.031(4) Uiso 1 1 d
H27 H 0.845(2) 0.6658(16) 0.4905(16) 0.038(5) Uiso 1 1 d
H28 H 0.907(2) 0.8305(16) 0.4246(16) 0.037(5) Uiso 1 1 d
H30 H 0.609(2) 1.0932(17) 0.3109(17) 0.043(5) Uiso 1 1 d
H31 H 0.329(2) 1.0238(16) 0.3216(16) 0.038(5) Uiso 1 1 d
H32 H 0.2687(17) 0.8541(12) 0.3782(12) 0.010(3) Uiso 1 1 d
H36A H 0.869(3) 1.1565(18) 0.4011(19) 0.049(6) Uiso 1 1 d
H36B H 0.870(2) 1.1118(16) 0.2570(16) 0.036(5) Uiso 1 1 d
H36C H 1.039(3) 1.1182(18) 0.3438(18) 0.053(6) Uiso 1 1 d
H37A H 0.934(2) 0.8311(17) 0.2606(17) 0.042(5) Uiso 1 1 d
H37B H 0.905(3) 0.9164(18) 0.1737(19) 0.051(6) Uiso 1 1 d
H37C H 1.078(2) 0.9360(16) 0.2584(16) 0.038(5) Uiso 1 1 d

loop_
_atom_site_aniso_label
_atom_site_aniso_U_11
_atom_site_aniso_U_22
_atom_site_aniso_U_33
_atom_site_aniso_U_23
_atom_site_aniso_U_13
_atom_site_aniso_U_12
S22 0.02212(14) 0.02340(15) 0.01900(14) 0.00656(11) 0.00338(10) -0.00082(10)
O7 0.0307(5) 0.0229(4) 0.0191(4) 0.0078(3) 0.0000(3) -0.0022(3)
O11 0.0239(4) 0.0284(5) 0.0259(5) 0.0130(4) 0.0022(3) 0.0022(3)
O12 0.0219(4) 0.0315(5) 0.0215(4) 0.0095(4) 0.0064(3) 0.0050(3)
O17 0.0337(5) 0.0235(5) 0.0257(5) 0.0068(4) -0.0057(4) -0.0008(4)
O18 0.0288(5) 0.0280(5) 0.0243(5) 0.0074(4) 0.0033(3) -0.0062(4)
O23 0.0286(5) 0.0324(5) 0.0285(5) 0.0072(4) 0.0078(4) 0.0069(4)
O24 0.0315(5) 0.0298(5) 0.0245(5) 0.0126(4) 0.0031(4) 0.0023(4)
N1 0.0231(5) 0.0222(5) 0.0185(5) 0.0071(4) 0.0006(4) 0.0023(4)
N35 0.0277(5) 0.0216(5) 0.0301(6) 0.0061(4) 0.0033(4) -0.0030(4)
C2 0.0196(5) 0.0255(6) 0.0207(6) 0.0053(5) 0.0025(4) 0.0001(4)
C3 0.0202(5) 0.0227(6) 0.0201(5) 0.0073(5) 0.0037(4) 0.0001(4)
C4 0.0228(6) 0.0253(6) 0.0272(6) 0.0049(5) 0.0072(5) 0.0008(5)
C5 0.0289(6) 0.0281(7) 0.0235(6) 0.0026(5) 0.0096(5) -0.0019(5)
C6 0.0296(6) 0.0252(6) 0.0183(6) 0.0064(5) 0.0021(4) -0.0042(5)
C8 0.0224(5) 0.0211(6) 0.0204(5) 0.0069(4) 0.0026(4) 0.0011(4)
C9 0.0189(5) 0.0205(5) 0.0202(5) 0.0070(4) 0.0041(4) 0.0019(4)
C10 0.0192(5) 0.0214(6) 0.0190(5) 0.0052(4) 0.0026(4) -0.0009(4)
C13 0.0239(6) 0.0363(8) 0.0208(6) 0.0085(5) 0.0062(4) 0.0012(5)
C14 0.0268(6) 0.0323(7) 0.0234(6) 0.0092(5) 0.0065(5) 0.0056(5)
C15 0.0276(6) 0.0374(8) 0.0311(7) 0.0117(6) 0.0040(5) 0.0036(6)
C16 0.0231(5) 0.0192(6) 0.0226(6) 0.0057(5) 0.0026(4) 0.0017(4)
C19 0.0258(6) 0.0270(7) 0.0346(7) 0.0053(6) 0.0076(5) -0.0031(5)
C20 0.0284(6) 0.0301(7) 0.0333(7) 0.0106(6) 0.0037(5) -0.0017(5)
C21 0.0419(8) 0.0290(8) 0.0463(10) 0.0090(7) 0.0064(7) 0.0044(6)
C25 0.0230(5) 0.0249(6) 0.0214(6) 0.0076(5) 0.0012(4) 0.0010(4)
C26 0.0267(6) 0.0288(7) 0.0277(6) 0.0128(5) 0.0011(5) 0.0025(5)
C27 0.0257(6) 0.0332(7) 0.0373(8) 0.0172(6) -0.0026(5) 0.0030(5)
C28 0.0241(6) 0.0309(7) 0.0322(7) 0.0123(6) -0.0012(5) -0.0001(5)
C29 0.0271(6) 0.0234(6) 0.0262(6) 0.0069(5) 0.0003(5) -0.0008(5)
C30 0.0327(7) 0.0256(7) 0.0395(8) 0.0137(6) -0.0019(6) 0.0009(5)
C31 0.0318(7) 0.0286(7) 0.0462(9) 0.0156(7) -0.0023(6) 0.0057(5)
C32 0.0254(6) 0.0275(7) 0.0344(7) 0.0115(6) -0.0004(5) 0.0022(5)
C33 0.0251(6) 0.0243(6) 0.0201(6) 0.0072(5) 0.0001(4) 0.0000(4)
C34 0.0262(6) 0.0232(6) 0.0228(6) 0.0062(5) 0.0007(4) -0.0003(5)
C36 0.0357(7) 0.0259(7) 0.0398(8) 0.0091(6) 0.0021(6) -0.0051(6)
C37 0.0312(7) 0.0302(7) 0.0334(8) 0.0078(6) 0.0055(5) -0.0007(5)

loop_
_atom_type_symbol
_atom_type_description
_atom_type_scat_dispersion_real
_atom_type_scat_dispersion_imag
_atom_type_scat_source
C C 0.0033 0.0016 'International Tables Vol C Tables 4.2.6.8 and 6.1.1.4'
H H 0.0000 0.0000 'International Tables Vol C Tables 4.2.6.8 and 6.1.1.4'
N N 0.0061 0.0033 'International Tables Vol C Tables 4.2.6.8 and 6.1.1.4'
O O 0.0106 0.0060 'International Tables Vol C Tables 4.2.6.8 and 6.1.1.4'
S S 0.1246 0.1234 'International Tables Vol C Tables 4.2.6.8 and 6.1.1.4'

loop_
_geom_angle_atom_site_label_1
_geom_angle_atom_site_label_2
_geom_angle_atom_site_label_3
_geom_angle
O23 S22 O24 118.63(6)
O23 S22 N1 106.32(6)
O24 S22 N1 106.61(6)
O23 S22 C25 111.57(6)
O24 S22 C25 106.97(6)
N1 S22 C25 105.95(6)
C3 O7 C6 95.40(9)
C10 O12 C13 117.50(10)
C16 O18 C19 116.30(11)
C2 N1 S22 116.94(9)
C2 N1 H1N 112.9(14)
S22 N1 H1N 117.2(15)
C29 N35 C36 115.97(12)
C29 N35 C37 114.03(11)
C36 N35 C37 110.35(12)
N1 C2 C3 111.10(10)
N1 C2 H2A 109.2(10)
C3 C2 H2A 106.7(10)
N1 C2 H2B 115.3(10)
C3 C2 H2B 107.5(10)
H2A C2 H2B 106.5(14)
O7 C3 C2 113.84(10)
O7 C3 C4 100.15(10)
C2 C3 C4 117.09(10)
O7 C3 C9 98.18(9)
C2 C3 C9 117.65(10)
C4 C3 C9 107.02(10)
C5 C4 C3 105.63(12)
C5 C4 H4 132.5(11)
C3 C4 H4 121.9(11)
C4 C5 C6 105.09(12)
C4 C5 H5 126.7(13)
C6 C5 H5 128.2(13)
O7 C6 C5 100.12(10)
O7 C6 C8 99.47(10)
C5 C6 C8 106.73(11)
O7 C6 H6 114.1(11)
C5 C6 H6 117.9(11)
C8 C6 H6 115.9(11)
C9 C8 C16 129.68(11)
C9 C8 C6 104.76(10)
C16 C8 C6 125.37(11)
C8 C9 C10 129.89(11)
C8 C9 C3 105.59(10)
C10 C9 C3 124.37(10)
O11 C10 O12 126.77(11)
O11 C10 C9 123.31(11)
O12 C10 C9 109.91(10)
O12 C13 C14 108.61(11)
O12 C13 H13A 110.5(10)
C14 C13 H13A 105.3(10)
O12 C13 H13B 103.5(11)
C14 C13 H13B 112.5(11)
H13A C13 H13B 116.4(15)
C15 C14 C13 176.93(15)
C14 C15 H15 178.2(13)
O17 C16 O18 123.64(11)
O17 C16 C8 124.54(12)
O18 C16 C8 111.80(11)
O18 C19 C20 111.07(12)
O18 C19 H19A 104.0(11)
C20 C19 H19A 114.2(11)
O18 C19 H19B 111.2(11)
C20 C19 H19B 110.3(11)
H19A C19 H19B 105.8(16)
C21 C20 C19 179.00(16)
C20 C21 H21 179.5(16)
C26 C25 C33 121.54(12)
C26 C25 S22 116.83(10)
C33 C25 S22 121.34(10)
C25 C26 C27 119.81(12)
C25 C26 H26 119.2(10)
C27 C26 H26 120.9(10)
C28 C27 C26 120.09(13)
C28 C27 H27 121.2(11)
C26 C27 H27 118.7(11)
C27 C28 C34 121.43(12)
C27 C28 H28 121.4(11)
C34 C28 H28 117.0(11)
C30 C29 N35 122.35(12)
C30 C29 C34 119.20(12)
N35 C29 C34 118.45(12)
C29 C30 C31 120.30(13)
C29 C30 H30 122.6(11)
C31 C30 H30 117.0(11)
C32 C31 C30 121.80(13)
C32 C31 H31 119.5(11)
C30 C31 H31 118.7(10)
C31 C32 C33 119.86(13)
C31 C32 H32 121.1(8)
C33 C32 H32 117.3(8)
C32 C33 C34 118.29(12)
C32 C33 C25 123.88(12)
C34 C33 C25 117.78(11)
C28 C34 C33 118.82(12)
C28 C34 C29 121.21(12)
C33 C34 C29 119.93(12)
N35 C36 H36A 109.6(12)
N35 C36 H36B 109.5(10)
H36A C36 H36B 113.6(15)
N35 C36 H36C 105.7(12)
H36A C36 H36C 106.1(17)
H36B C36 H36C 112.0(16)
N35 C37 H37A 109.0(11)
N35 C37 H37B 109.9(12)
H37A C37 H37B 111.5(16)
N35 C37 H37C 107.9(11)
H37A C37 H37C 108.7(15)
H37B C37 H37C 109.9(16)

loop_
_geom_bond_atom_site_label_1
_geom_bond_atom_site_label_2
_geom_bond_distance
S22 O23 1.4285(10)
S22 O24 1.4392(10)
S22 N1 1.6337(11)
S22 C25 1.7726(13)
O7 C3 1.4475(15)
O7 C6 1.4503(16)
O11 C10 1.2036(15)
O12 C10 1.3365(15)
O12 C13 1.4527(15)
O17 C16 1.2057(16)
O18 C16 1.3452(15)
O18 C19 1.4549(16)
N1 C2 1.4680(16)
N1 H1N 0.80(2)
N35 C29 1.4171(17)
N35 C36 1.4521(18)
N35 C37 1.4611(19)
C2 C3 1.5048(18)
C2 H2A 0.937(16)
C2 H2B 0.942(17)
C3 C4 1.5398(18)
C3 C9 1.5556(16)
C4 C5 1.327(2)
C4 H4 0.936(18)
C5 C6 1.542(2)
C5 H5 0.92(2)
C6 C8 1.5477(17)
C6 H6 0.965(18)
C8 C9 1.3304(17)
C8 C16 1.4721(17)
C9 C10 1.4821(16)
C13 C14 1.4654(19)
C13 H13A 0.907(17)
C13 H13B 0.973(19)
C14 C15 1.189(2)
C15 H15 0.93(2)
C19 C20 1.457(2)
C19 H19A 0.972(19)
C19 H19B 0.932(19)
C20 C21 1.183(2)
C21 H21 0.90(2)
C25 C26 1.3768(18)
C25 C33 1.4293(18)
C26 C27 1.4109(19)
C26 H26 0.992(18)
C27 C28 1.370(2)
C27 H27 1.015(19)
C28 C34 1.4204(19)
C28 H28 0.978(19)
C29 C30 1.377(2)
C29 C34 1.4331(18)
C30 C31 1.408(2)
C30 H30 1.06(2)
C31 C32 1.369(2)
C31 H31 1.055(19)
C32 C33 1.4281(19)
C32 H32 0.973(14)
C33 C34 1.4283(18)
C36 H36A 1.04(2)
C36 H36B 1.06(2)
C36 H36C 1.03(2)
C37 H37A 1.03(2)
C37 H37B 1.06(2)
C37 H37C 1.037(19)

loop_
_geom_torsion_atom_site_label_1
_geom_torsion_atom_site_label_2
_geom_torsion_atom_site_label_3
_geom_torsion_atom_site_label_4
_geom_torsion
O23 S22 N1 C2 176.21(9)
O24 S22 N1 C2 -56.32(10)
C25 S22 N1 C2 57.39(10)
S22 N1 C2 C3 146.48(9)
C6 O7 C3 C2 179.04(10)
C6 O7 C3 C4 53.24(10)
C6 O7 C3 C9 -55.79(10)
N1 C2 C3 O7 70.36(13)
N1 C2 C3 C4 -173.38(10)
N1 C2 C3 C9 -43.66(15)
O7 C3 C4 C5 -33.74(12)
C2 C3 C4 C5 -157.29(11)
C9 C3 C4 C5 68.15(13)
C3 C4 C5 C6 -0.44(13)
C3 O7 C6 C5 -53.57(10)
C3 O7 C6 C8 55.47(10)
C4 C5 C6 O7 34.42(13)
C4 C5 C6 C8 -68.76(13)
O7 C6 C8 C9 -33.71(13)
C5 C6 C8 C9 69.95(13)
O7 C6 C8 C16 150.93(12)
C5 C6 C8 C16 -105.41(14)
C16 C8 C9 C10 -2.3(2)
C6 C8 C9 C10 -177.37(13)
C16 C8 C9 C3 173.38(12)
C6 C8 C9 C3 -1.70(13)
O7 C3 C9 C8 36.58(12)
C2 C3 C9 C8 159.01(11)
C4 C3 C9 C8 -66.72(13)
O7 C3 C9 C10 -147.45(11)
C2 C3 C9 C10 -25.02(17)
C4 C3 C9 C10 109.25(13)
C13 O12 C10 O11 -2.36(19)
C13 O12 C10 C9 178.60(10)
C8 C9 C10 O11 113.83(16)
C3 C9 C10 O11 -61.12(18)
C8 C9 C10 O12 -67.09(17)
C3 C9 C10 O12 117.97(12)
C10 O12 C13 C14 -124.62(13)
O12 C13 C14 C15 -142(3)
C19 O18 C16 O17 1.91(19)
C19 O18 C16 C8 -176.71(11)
C9 C8 C16 O17 171.04(14)
C6 C8 C16 O17 -14.8(2)
C9 C8 C16 O18 -10.3(2)
C6 C8 C16 O18 163.82(12)
C16 O18 C19 C20 87.13(16)
O18 C19 C20 C21 -33(11)
O23 S22 C25 C26 137.30(11)
O24 S22 C25 C26 6.05(12)
N1 S22 C25 C26 -107.41(11)
O23 S22 C25 C33 -48.87(12)
O24 S22 C25 C33 179.87(10)
N1 S22 C25 C33 66.41(12)
C33 C25 C26 C27 1.1(2)
S22 C25 C26 C27 174.96(11)
C25 C26 C27 C28 -5.3(2)
C26 C27 C28 C34 2.7(2)
C36 N35 C29 C30 15.6(2)
C37 N35 C29 C30 -114.27(16)
C36 N35 C29 C34 -163.42(13)
C37 N35 C29 C34 66.75(16)
N35 C29 C30 C31 177.73(14)
C34 C29 C30 C31 -3.3(2)
C29 C30 C31 C32 -3.2(3)
C30 C31 C32 C33 4.2(2)
C31 C32 C33 C34 1.2(2)
C31 C32 C33 C25 178.77(14)
C26 C25 C33 C32 -172.16(14)
S22 C25 C33 C32 14.31(19)
C26 C25 C33 C34 5.38(19)
S22 C25 C33 C34 -168.16(10)
C27 C28 C34 C33 3.9(2)
C27 C28 C34 C29 -178.59(14)
C32 C33 C34 C28 169.88(13)
C25 C33 C34 C28 -7.80(19)
C32 C33 C34 C29 -7.62(19)
C25 C33 C34 C29 174.70(12)
C30 C29 C34 C28 -168.75(14)
N35 C29 C34 C28 10.3(2)
C30 C29 C34 C33 8.7(2)
N35 C29 C34 C33 -172.30(12)
